data_4003636
loop_
_publ_author_name
'Wu, Chao'
'Jiang, Xingxing'
'Lin, Lin'
'Lin, Zheshuai'
'Huang, Zhipeng'
'Humphrey, Mark G.'
'Zhang, Chi'

_publ_section_title
;
 AGa3F6(SeO3)2 (A = Rb, Cs): A New Type of Phase-Matchable Hexagonal
 Tungsten Oxide Material with Strong Second-Harmonic Generation Responses
;
_journal_name_full 'Chemistry of Materials'
_journal_paper_doi 10.1021/acs.chemmater.0c01971
_journal_year 2020
_chemical_formula_sum 'Cs F6 Ga3 O6 Se2'
_chemical_formula_weight 709.99
_space_group_IT_number 186
_space_group_name_Hall 'P 6c -2c'
_space_group_name_H-M_alt 'P 63 m c'
_symmetry_cell_setting hexagonal
_symmetry_space_group_name_H-M 'P 63 m c'
_atom_sites_solution_hydrogens none
_atom_sites_solution_primary direct
_atom_sites_solution_secondary difmap
_audit_creation_method SHELXL-97
_cell_angle_alpha 90.00
_cell_angle_beta 90.00
_cell_angle_gamma 120.00
_cell_formula_units_Z 2
_cell_length_a 7.1876(5)
_cell_length_b 7.1876(5)
_cell_length_c 11.8681(9)
_cell_measurement_reflns_used 1986
_cell_measurement_temperature 273(2)
_cell_measurement_theta_max 27.0639
_cell_measurement_theta_min 3.2729
_cell_volume 530.98(7)
_computing_cell_refinement 'Bruker SAINT'
_computing_data_collection 'Bruker APEX2'
_computing_data_reduction 'Bruker SAINT'
_computing_molecular_graphics 'Bruker SHELXTL'
_computing_publication_material 'Bruker SHELXTL'
_computing_structure_refinement 'SHELXL-97 (Sheldrick, 1997)'
_computing_structure_solution 'SHELXS-97 (Sheldrick, 1990)'
_diffrn_ambient_temperature 273(2)
_diffrn_detector_area_resol_mean 10.4167
_diffrn_measured_fraction_theta_full 1.000
_diffrn_measured_fraction_theta_max 1.000
_diffrn_measurement_device_type bruker-CCD
_diffrn_measurement_method 'w scans'
_diffrn_radiation_monochromator graphite
_diffrn_radiation_source 'fine-focus sealed tube'
_diffrn_radiation_type MoK\a
_diffrn_radiation_wavelength 0.71073
_diffrn_reflns_av_R_equivalents 0.0375
_diffrn_reflns_av_sigmaI/netI 0.0303
_diffrn_reflns_limit_h_max 8
_diffrn_reflns_limit_h_min -9
_diffrn_reflns_limit_k_max 9
_diffrn_reflns_limit_k_min -8
_diffrn_reflns_limit_l_max 15
_diffrn_reflns_limit_l_min -14
_diffrn_reflns_number 2963
_diffrn_reflns_theta_full 27.06
_diffrn_reflns_theta_max 27.06
_diffrn_reflns_theta_min 3.27
_exptl_absorpt_coefficient_mu 17.893
_exptl_absorpt_correction_T_max 0.7455
_exptl_absorpt_correction_T_min 0.3891
_exptl_absorpt_correction_type multi-scan
_exptl_absorpt_process_details 'SADABS V2014/5 (Bruker AXS Inc.)'
_exptl_crystal_colour colourless
_exptl_crystal_density_diffrn 4.441
_exptl_crystal_density_method 'not measured'
_exptl_crystal_description plate-like
_exptl_crystal_F_000 636
_exptl_crystal_size_max 0.14
_exptl_crystal_size_mid 0.12
_exptl_crystal_size_min 0.05
_refine_diff_density_max 2.789
_refine_diff_density_min -2.801
_refine_diff_density_rms 0.371
_refine_ls_abs_structure_details 'Flack H D (1983), Acta Cryst. A39, 876-881'
_refine_ls_abs_structure_Flack 0.00
_refine_ls_extinction_method none
_refine_ls_goodness_of_fit_ref 1.093
_refine_ls_hydrogen_treatment none
_refine_ls_matrix_type full
_refine_ls_number_parameters 40
_refine_ls_number_reflns 484
_refine_ls_number_restraints 19
_refine_ls_restrained_S_all 1.072
_refine_ls_R_factor_all 0.0429
_refine_ls_R_factor_gt 0.0406
_refine_ls_shift/su_max 0.000
_refine_ls_shift/su_mean 0.000
_refine_ls_structure_factor_coef Fsqd
_refine_ls_weighting_details 'calc w=1/[\s^2^(Fo^2^)+(0.0836P)^2^+15.2112P] where P=(Fo^2^+2Fc^2^)/3'
_refine_ls_weighting_scheme calc
_refine_ls_wR_factor_gt 0.1317
_refine_ls_wR_factor_ref 0.1337
_reflns_number_gt 460
_reflns_number_total 484
_reflns_threshold_expression >2sigma(I)
_cod_data_source_file cm0c01971_si_003.cif
_cod_data_source_block 1
_cod_original_sg_symbol_H-M P63mc
_cod_database_code 4003636

loop_
_symmetry_equiv_pos_as_xyz
'x, y, z'
'x-y, x, z+1/2'
'-y, x-y, z'
'-x, -y, z+1/2'
'-x+y, -x, z'
'y, -x+y, z+1/2'
'y, x, z+1/2'
'-x+y, y, z'
'-x, -x+y, z+1/2'
'-y, -x, z'
'x-y, -y, z+1/2'
'x, x-y, z'

loop_
_atom_site_label
_atom_site_type_symbol
_atom_site_fract_x
_atom_site_fract_y
_atom_site_fract_z
_atom_site_U_iso_or_equiv
_atom_site_adp_type
_atom_site_occupancy
_atom_site_symmetry_multiplicity
_atom_site_calc_flag
_atom_site_refinement_flags
_atom_site_disorder_assembly
_atom_site_disorder_group
Se1 Se 0.0000 0.0000 0.4824(3) 0.0059(6) Uani 1 6 d S . .
Se2 Se -0.6667 -0.3333 0.0548(2) 0.0102(7) Uani 1 6 d S . .
Ga1 Ga -0.3322(4) -0.1661(2) 0.26947(15) 0.0057(4) Uani 1 2 d S . .
F1 F -0.1259(8) -0.2518(16) 0.2335(10) 0.0057(14) Uani 1 2 d SU . .
F2 F -0.5393(8) -0.0786(16) 0.3063(9) 0.0092(15) Uani 1 2 d SU . .
O1 O -0.245(2) -0.1226(10) 0.4216(11) 0.0127(17) Uani 1 2 d SU . .
O2 O -0.417(2) -0.2085(10) 0.1139(11) 0.014(3) Uani 1 2 d S . .
Cs1 Cs -0.3333 -0.6667 0.07603(18) 0.0192(5) Uani 1 6 d S . .

loop_
_atom_site_aniso_label
_atom_site_aniso_U_11
_atom_site_aniso_U_22
_atom_site_aniso_U_33
_atom_site_aniso_U_23
_atom_site_aniso_U_13
_atom_site_aniso_U_12
Se1 0.0056(8) 0.0056(8) 0.0065(12) 0.000 0.000 0.0028(4)
Se2 0.0089(9) 0.0089(9) 0.0130(18) 0.000 0.000 0.0044(5)
Ga1 0.0033(8) 0.0041(6) 0.0095(8) 0.0001(3) 0.0001(5) 0.0016(4)
F1 0.0059(16) 0.0059(15) 0.0052(16) -0.0002(9) -0.0001(4) 0.0030(7)
F2 0.0096(16) 0.0097(15) 0.0084(17) -0.0002(9) -0.0001(4) 0.0049(8)
O1 0.0124(17) 0.0127(19) 0.013(2) 0.0001(5) 0.0002(9) 0.0062(9)
O2 0.005(5) 0.014(4) 0.021(7) -0.002(2) -0.003(5) 0.003(3)
Cs1 0.0182(7) 0.0182(7) 0.0214(11) 0.000 0.000 0.0091(3)

loop_
_atom_type_symbol
_atom_type_description
_atom_type_scat_dispersion_real
_atom_type_scat_dispersion_imag
_atom_type_scat_source
Cs Cs -0.3680 2.1192 'International Tables Vol C Tables 4.2.6.8 and 6.1.1.4'
F F 0.0171 0.0103 'International Tables Vol C Tables 4.2.6.8 and 6.1.1.4'
Ga Ga 0.2307 1.6083 'International Tables Vol C Tables 4.2.6.8 and 6.1.1.4'
O O 0.0106 0.0060 'International Tables Vol C Tables 4.2.6.8 and 6.1.1.4'
Se Se -0.0929 2.2259 'International Tables Vol C Tables 4.2.6.8 and 6.1.1.4'

loop_
_geom_angle_atom_site_label_1
_geom_angle_atom_site_label_2
_geom_angle_atom_site_label_3
_geom_angle
_geom_angle_site_symmetry_1
_geom_angle_site_symmetry_3
_geom_angle_publ_flag
O1 Se1 O1 103.1(5) . 5 ?
O1 Se1 O1 103.1(6) . 3 ?
O1 Se1 O1 103.1(6) 5 3 ?
O1 Se1 Cs1 40.3(5) . 2_455 ?
O1 Se1 Cs1 123.18(2) 5 2_455 ?
O1 Se1 Cs1 123.18(2) 3 2_455 ?
O1 Se1 Cs1 123.18(2) . 2_565 ?
O1 Se1 Cs1 40.3(5) 5 2_565 ?
O1 Se1 Cs1 123.18(2) 3 2_565 ?
Cs1 Se1 Cs1 113.55(4) 2_455 2_565 ?
O1 Se1 Cs1 123.18(2) . 2 ?
O1 Se1 Cs1 123.18(2) 5 2 ?
O1 Se1 Cs1 40.3(5) 3 2 ?
Cs1 Se1 Cs1 113.55(4) 2_455 2 ?
Cs1 Se1 Cs1 113.55(4) 2_565 2 ?
O2 Se2 O2 104.3(5) 3_455 . ?
O2 Se2 O2 104.3(5) 3_455 5_445 ?
O2 Se2 O2 104.3(5) . 5_445 ?
O2 Se2 Cs1 61.33(8) 3_455 1_565 ?
O2 Se2 Cs1 61.33(8) . 1_565 ?
O2 Se2 Cs1 152.3(5) 5_445 1_565 ?
O2 Se2 Cs1 61.33(8) 3_455 1_455 ?
O2 Se2 Cs1 152.3(5) . 1_455 ?
O2 Se2 Cs1 61.33(8) 5_445 1_455 ?
Cs1 Se2 Cs1 119.637(10) 1_565 1_455 ?
O2 Se2 Cs1 152.3(5) 3_455 . ?
O2 Se2 Cs1 61.33(8) . . ?
O2 Se2 Cs1 61.33(8) 5_445 . ?
Cs1 Se2 Cs1 119.637(10) 1_565 . ?
Cs1 Se2 Cs1 119.637(10) 1_455 . ?
O1 Ga1 F1 91.2(4) . . ?
O1 Ga1 F1 91.2(4) . 5 ?
F1 Ga1 F1 90.2(6) . 5 ?
O1 Ga1 O2 179.2(6) . . ?
F1 Ga1 O2 88.3(4) . . ?
F1 Ga1 O2 88.3(4) 5 . ?
O1 Ga1 F2 88.6(4) . 5_445 ?
F1 Ga1 F2 89.7(4) . 5_445 ?
F1 Ga1 F2 179.7(5) 5 5_445 ?
O2 Ga1 F2 92.0(4) . 5_445 ?
O1 Ga1 F2 88.6(4) . . ?
F1 Ga1 F2 179.7(5) . . ?
F1 Ga1 F2 89.7(4) 5 . ?
O2 Ga1 F2 92.0(4) . . ?
F2 Ga1 F2 90.5(5) 5_445 . ?
O1 Ga1 Cs1 46.5(4) . 2_455 ?
F1 Ga1 Cs1 121.8(3) . 2_455 ?
F1 Ga1 Cs1 121.8(3) 5 2_455 ?
O2 Ga1 Cs1 134.3(4) . 2_455 ?
F2 Ga1 Cs1 58.2(3) 5_445 2_455 ?
F2 Ga1 Cs1 58.2(3) . 2_455 ?
O1 Ga1 Cs1 121.07(7) . 1_565 ?
F1 Ga1 Cs1 118.5(3) . 1_565 ?
F1 Ga1 Cs1 44.3(3) 5 1_565 ?
O2 Ga1 Cs1 58.80(7) . 1_565 ?
F2 Ga1 Cs1 136.0(3) 5_445 1_565 ?
F2 Ga1 Cs1 61.5(3) . 1_565 ?
Cs1 Ga1 Cs1 117.81(3) 2_455 1_565 ?
O1 Ga1 Cs1 121.07(8) . . ?
F1 Ga1 Cs1 44.3(3) . . ?
F1 Ga1 Cs1 118.5(3) 5 . ?
O2 Ga1 Cs1 58.80(8) . . ?
F2 Ga1 Cs1 61.5(3) 5_445 . ?
F2 Ga1 Cs1 136.0(3) . . ?
Cs1 Ga1 Cs1 117.81(3) 2_455 . ?
Cs1 Ga1 Cs1 114.86(6) 1_565 . ?
Ga1 F1 Ga1 138.2(6) . 3 ?
Ga1 F1 Cs1 110.9(3) . . ?
Ga1 F1 Cs1 110.9(3) 3 . ?
Ga1 F2 Ga1 137.6(6) 3_455 . ?
Ga1 F2 Cs1 94.5(3) 3_455 2_455 ?
Ga1 F2 Cs1 94.5(3) . 2_455 ?
Ga1 F2 Cs1 91.6(3) 3_455 1_565 ?
Ga1 F2 Cs1 91.6(3) . 1_565 ?
Cs1 F2 Cs1 163.2(3) 2_455 1_565 ?
Se1 O1 Ga1 132.0(8) . . ?
Se1 O1 Cs1 119.8(6) . 2_455 ?
Ga1 O1 Cs1 108.2(5) . 2_455 ?
Se2 O2 Ga1 130.2(8) . . ?
Se2 O2 Cs1 94.5(2) . 1_565 ?
Ga1 O2 Cs1 94.5(2) . 1_565 ?
Se2 O2 Cs1 94.5(2) . . ?
Ga1 O2 Cs1 94.5(2) . . ?
Cs1 O2 Cs1 158.3(4) 1_565 . ?
F1 Cs1 F1 89.1(3) 5_545 . ?
F1 Cs1 F1 89.1(3) 5_545 3_445 ?
F1 Cs1 F1 89.1(3) . 3_445 ?
F1 Cs1 O1 70.8(3) 5_545 6_544 ?
F1 Cs1 O1 131.90(9) . 6_544 ?
F1 Cs1 O1 131.90(9) 3_445 6_544 ?
F1 Cs1 O1 131.90(9) 5_545 4_444 ?
F1 Cs1 O1 131.90(9) . 4_444 ?
F1 Cs1 O1 70.8(3) 3_445 4_444 ?
O1 Cs1 O1 90.5(3) 6_544 4_444 ?
F1 Cs1 O1 131.90(9) 5_545 2_554 ?
F1 Cs1 O1 70.8(3) . 2_554 ?
F1 Cs1 O1 131.90(9) 3_445 2_554 ?
O1 Cs1 O1 90.5(3) 6_544 2_554 ?
O1 Cs1 O1 90.5(3) 4_444 2_554 ?
F1 Cs1 F2 110.2(2) 5_545 4_444 ?
F1 Cs1 F2 152.2(3) . 4_444 ?
F1 Cs1 F2 110.2(2) 3_445 4_444 ?
O1 Cs1 F2 46.0(2) 6_544 4_444 ?
O1 Cs1 F2 46.0(2) 4_444 4_444 ?
O1 Cs1 F2 81.4(3) 2_554 4_444 ?
F1 Cs1 F2 110.2(2) 5_545 6_544 ?
F1 Cs1 F2 110.2(2) . 6_544 ?
F1 Cs1 F2 152.2(3) 3_445 6_544 ?
O1 Cs1 F2 46.0(2) 6_544 6_544 ?
O1 Cs1 F2 81.4(3) 4_444 6_544 ?
O1 Cs1 F2 46.0(2) 2_554 6_544 ?
F2 Cs1 F2 45.2(3) 4_444 6_544 ?
F1 Cs1 F2 152.2(3) 5_545 2_554 ?
F1 Cs1 F2 110.2(2) . 2_554 ?
F1 Cs1 F2 110.2(2) 3_445 2_554 ?
O1 Cs1 F2 81.4(3) 6_544 2_554 ?
O1 Cs1 F2 46.0(2) 4_444 2_554 ?
O1 Cs1 F2 46.0(2) 2_554 2_554 ?
F2 Cs1 F2 45.2(3) 4_444 2_554 ?
F2 Cs1 F2 45.2(3) 6_544 2_554 ?
F1 Cs1 O2 45.3(2) 5_545 5_545 ?
F1 Cs1 O2 79.2(2) . 5_545 ?
F1 Cs1 O2 132.4(3) 3_445 5_545 ?
O1 Cs1 O2 55.3(2) 6_544 5_545 ?
O1 Cs1 O2 145.7(3) 4_444 5_545 ?
O1 Cs1 O2 87.35(18) 2_554 5_545 ?
F2 Cs1 O2 100.0(2) 4_444 5_545 ?
F2 Cs1 O2 72.6(2) 6_544 5_545 ?
F2 Cs1 O2 117.1(2) 2_554 5_545 ?
F1 Cs1 O2 79.2(2) 5_545 3_445 ?
F1 Cs1 O2 132.4(3) . 3_445 ?
F1 Cs1 O2 45.3(2) 3_445 3_445 ?
O1 Cs1 O2 87.35(18) 6_544 3_445 ?
O1 Cs1 O2 55.3(2) 4_444 3_445 ?
O1 Cs1 O2 145.7(3) 2_554 3_445 ?
F2 Cs1 O2 72.6(2) 4_444 3_445 ?
F2 Cs1 O2 117.1(2) 6_544 3_445 ?
F2 Cs1 O2 100.0(2) 2_554 3_445 ?
O2 Cs1 O2 118.51(9) 5_545 3_445 ?
F1 Cs1 O2 79.2(2) 5_545 3 ?
F1 Cs1 O2 45.3(2) . 3 ?
F1 Cs1 O2 132.4(3) 3_445 3 ?
O1 Cs1 O2 87.35(18) 6_544 3 ?
O1 Cs1 O2 145.7(3) 4_444 3 ?
O1 Cs1 O2 55.3(2) 2_554 3 ?
F2 Cs1 O2 117.1(2) 4_444 3 ?
F2 Cs1 O2 72.6(2) 6_544 3 ?
F2 Cs1 O2 100.0(2) 2_554 3 ?
O2 Cs1 O2 43.2(4) 5_545 3 ?
O2 Cs1 O2 158.3(4) 3_445 3 ?

loop_
_geom_bond_atom_site_label_1
_geom_bond_atom_site_label_2
_geom_bond_distance
_geom_bond_site_symmetry_2
_geom_bond_publ_flag
Se1 O1 1.688(13) . ?
Se1 O1 1.688(13) 5 ?
Se1 O1 1.688(13) 3 ?
Se1 Cs1 4.2961(10) 2_455 ?
Se1 Cs1 4.2961(10) 2_565 ?
Se1 Cs1 4.2961(10) 2 ?
Se2 O2 1.705(12) 3_455 ?
Se2 O2 1.705(12) . ?
Se2 O2 1.705(12) 5_445 ?
Se2 Cs1 4.1574(4) 1_565 ?
Se2 Cs1 4.1574(4) 1_455 ?
Se2 Cs1 4.1574(4) . ?
Ga1 O1 1.885(14) . ?
Ga1 F1 1.917(4) . ?
Ga1 F1 1.917(4) 5 ?
Ga1 O2 1.920(13) . ?
Ga1 F2 1.933(4) 5_445 ?
Ga1 F2 1.933(4) . ?
Ga1 Cs1 4.192(3) 2_455 ?
Ga1 Cs1 4.2645(15) 1_565 ?
Ga1 Cs1 4.2645(15) . ?
F1 Ga1 1.917(4) 3 ?
F1 Cs1 3.188(10) . ?
F2 Ga1 1.933(4) 3_455 ?
F2 Cs1 3.572(11) 2_455 ?
F2 Cs1 3.748(10) 1_565 ?
O1 Cs1 3.200(13) 2_455 ?
O2 Cs1 3.659(2) 1_565 ?
O2 Cs1 3.659(2) . ?
Cs1 F1 3.188(10) 5_545 ?
Cs1 F1 3.188(10) 3_445 ?
Cs1 O1 3.200(13) 6_544 ?
Cs1 O1 3.200(13) 4_444 ?
Cs1 O1 3.200(13) 2_554 ?
Cs1 F2 3.572(11) 4_444 ?
Cs1 F2 3.572(11) 6_544 ?
Cs1 F2 3.572(11) 2_554 ?
Cs1 O2 3.659(2) 5_545 ?
Cs1 O2 3.659(3) 3_445 ?
Cs1 O2 3.659(3) 3 ?

loop_
_geom_torsion_atom_site_label_1
_geom_torsion_atom_site_label_2
_geom_torsion_atom_site_label_3
_geom_torsion_atom_site_label_4
_geom_torsion
_geom_torsion_site_symmetry_1
_geom_torsion_site_symmetry_2
_geom_torsion_site_symmetry_3
_geom_torsion_site_symmetry_4
_geom_torsion_publ_flag
O1 Ga1 F1 Ga1 -41.1(9) . . . 3 ?
F1 Ga1 F1 Ga1 50.1(11) 5 . . 3 ?
O2 Ga1 F1 Ga1 138.3(9) . . . 3 ?
F2 Ga1 F1 Ga1 -129.7(8) 5_445 . . 3 ?
F2 Ga1 F1 Ga1 -4(100) . . . 3 ?
Cs1 Ga1 F1 Ga1 -78.3(9) 2_455 . . 3 ?
Cs1 Ga1 F1 Ga1 85.7(9) 1_565 . . 3 ?
Cs1 Ga1 F1 Ga1 -177.0(12) . . . 3 ?
O1 Ga1 F1 Cs1 135.9(5) . . . . ?
F1 Ga1 F1 Cs1 -132.9(2) 5 . . . ?
O2 Ga1 F1 Cs1 -44.7(4) . . . . ?
F2 Ga1 F1 Cs1 47.3(5) 5_445 . . . ?
F2 Ga1 F1 Cs1 173(100) . . . . ?
Cs1 Ga1 F1 Cs1 98.7(4) 2_455 . . . ?
Cs1 Ga1 F1 Cs1 -97.3(3) 1_565 . . . ?
O1 Ga1 F2 Ga1 -138.9(9) . . . 3_455 ?
F1 Ga1 F2 Ga1 -176(100) . . . 3_455 ?
F1 Ga1 F2 Ga1 129.9(8) 5 . . 3_455 ?
O2 Ga1 F2 Ga1 41.6(8) . . . 3_455 ?
F2 Ga1 F2 Ga1 -50.4(10) 5_445 . . 3_455 ?
Cs1 Ga1 F2 Ga1 -101.6(8) 2_455 . . 3_455 ?
Cs1 Ga1 F2 Ga1 94.1(8) 1_565 . . 3_455 ?
Cs1 Ga1 F2 Ga1 -3.1(11) . . . 3_455 ?
O1 Ga1 F2 Cs1 -37.3(3) . . . 2_455 ?
F1 Ga1 F2 Cs1 -74(100) . . . 2_455 ?
F1 Ga1 F2 Cs1 -128.5(3) 5 . . 2_455 ?
O2 Ga1 F2 Cs1 143.2(3) . . . 2_455 ?
F2 Ga1 F2 Cs1 51.2(4) 5_445 . . 2_455 ?
Cs1 Ga1 F2 Cs1 -164.3(3) 1_565 . . 2_455 ?
Cs1 Ga1 F2 Cs1 98.5(4) . . . 2_455 ?
O1 Ga1 F2 Cs1 127.0(3) . . . 1_565 ?
F1 Ga1 F2 Cs1 90(100) . . . 1_565 ?
F1 Ga1 F2 Cs1 35.8(4) 5 . . 1_565 ?
O2 Ga1 F2 Cs1 -52.5(3) . . . 1_565 ?
F2 Ga1 F2 Cs1 -144.5(2) 5_445 . . 1_565 ?
Cs1 Ga1 F2 Cs1 164.3(3) 2_455 . . 1_565 ?
Cs1 Ga1 F2 Cs1 -97.2(3) . . . 1_565 ?
O1 Se1 O1 Ga1 53.5(5) 5 . . . ?
O1 Se1 O1 Ga1 -53.5(5) 3 . . . ?
Cs1 Se1 O1 Ga1 180.000(2) 2_455 . . . ?
Cs1 Se1 O1 Ga1 91.9(3) 2_565 . . . ?
Cs1 Se1 O1 Ga1 -91.9(3) 2 . . . ?
O1 Se1 O1 Cs1 -126.5(5) 5 . . 2_455 ?
O1 Se1 O1 Cs1 126.5(5) 3 . . 2_455 ?
Cs1 Se1 O1 Cs1 -88.1(3) 2_565 . . 2_455 ?
Cs1 Se1 O1 Cs1 88.1(3) 2 . . 2_455 ?
F1 Ga1 O1 Se1 45.1(3) . . . . ?
F1 Ga1 O1 Se1 -45.1(3) 5 . . . ?
O2 Ga1 O1 Se1 0.0(18) . . . . ?
F2 Ga1 O1 Se1 134.7(3) 5_445 . . . ?
F2 Ga1 O1 Se1 -134.7(3) . . . . ?
Cs1 Ga1 O1 Se1 180.000(1) 2_455 . . . ?
Cs1 Ga1 O1 Se1 -79.7(2) 1_565 . . . ?
Cs1 Ga1 O1 Se1 79.7(2) . . . . ?
F1 Ga1 O1 Cs1 -134.9(3) . . . 2_455 ?
F1 Ga1 O1 Cs1 134.9(3) 5 . . 2_455 ?
O2 Ga1 O1 Cs1 180(100) . . . 2_455 ?
F2 Ga1 O1 Cs1 -45.3(3) 5_445 . . 2_455 ?
F2 Ga1 O1 Cs1 45.3(3) . . . 2_455 ?
Cs1 Ga1 O1 Cs1 100.3(2) 1_565 . . 2_455 ?
Cs1 Ga1 O1 Cs1 -100.3(2) . . . 2_455 ?
O2 Se2 O2 Ga1 54.5(5) 3_455 . . . ?
O2 Se2 O2 Ga1 -54.5(5) 5_445 . . . ?
Cs1 Se2 O2 Ga1 99.8(2) 1_565 . . . ?
Cs1 Se2 O2 Ga1 0.0 1_455 . . . ?
Cs1 Se2 O2 Ga1 -99.8(2) . . . . ?
O2 Se2 O2 Cs1 -45.3(7) 3_455 . . 1_565 ?
O2 Se2 O2 Cs1 -154.4(2) 5_445 . . 1_565 ?
Cs1 Se2 O2 Cs1 -99.8(2) 1_455 . . 1_565 ?
Cs1 Se2 O2 Cs1 160.3(5) . . . 1_565 ?
O2 Se2 O2 Cs1 154.4(2) 3_455 . . . ?
O2 Se2 O2 Cs1 45.3(7) 5_445 . . . ?
Cs1 Se2 O2 Cs1 -160.3(5) 1_565 . . . ?
Cs1 Se2 O2 Cs1 99.8(2) 1_455 . . . ?
O1 Ga1 O2 Se2 180(100) . . . . ?
F1 Ga1 O2 Se2 134.9(3) . . . . ?
F1 Ga1 O2 Se2 -134.9(3) 5 . . . ?
F2 Ga1 O2 Se2 45.3(3) 5_445 . . . ?
F2 Ga1 O2 Se2 -45.3(3) . . . . ?
Cs1 Ga1 O2 Se2 0.000(1) 2_455 . . . ?
Cs1 Ga1 O2 Se2 -99.8(2) 1_565 . . . ?
Cs1 Ga1 O2 Se2 99.8(2) . . . . ?
O1 Ga1 O2 Cs1 -80.2(19) . . . 1_565 ?
F1 Ga1 O2 Cs1 -125.3(4) . . . 1_565 ?
F1 Ga1 O2 Cs1 -35.0(4) 5 . . 1_565 ?
F2 Ga1 O2 Cs1 145.1(3) 5_445 . . 1_565 ?
F2 Ga1 O2 Cs1 54.6(4) . . . 1_565 ?
Cs1 Ga1 O2 Cs1 99.8(2) 2_455 . . 1_565 ?
Cs1 Ga1 O2 Cs1 -160.3(5) . . . 1_565 ?
O1 Ga1 O2 Cs1 80.2(16) . . . . ?
F1 Ga1 O2 Cs1 35.0(4) . . . . ?
F1 Ga1 O2 Cs1 125.3(4) 5 . . . ?
F2 Ga1 O2 Cs1 -54.6(4) 5_445 . . . ?
F2 Ga1 O2 Cs1 -145.1(3) . . . . ?
Cs1 Ga1 O2 Cs1 -99.8(2) 2_455 . . . ?
Cs1 Ga1 O2 Cs1 160.3(5) 1_565 . . . ?
Ga1 F1 Cs1 F1 -133.5(3) . . . 5_545 ?
Ga1 F1 Cs1 F1 44.4(6) 3 . . 5_545 ?
Ga1 F1 Cs1 F1 -44.4(6) . . . 3_445 ?
Ga1 F1 Cs1 F1 133.5(3) 3 . . 3_445 ?
Ga1 F1 Cs1 O1 163.6(4) . . . 6_544 ?
Ga1 F1 Cs1 O1 -18.6(7) 3 . . 6_544 ?
Ga1 F1 Cs1 O1 18.6(7) . . . 4_444 ?
Ga1 F1 Cs1 O1 -163.6(4) 3 . . 4_444 ?
Ga1 F1 Cs1 O1 91.1(4) . . . 2_554 ?
Ga1 F1 Cs1 O1 -91.1(4) 3 . . 2_554 ?
Ga1 F1 Cs1 F2 91.1(4) . . . 4_444 ?
Ga1 F1 Cs1 F2 -91.1(4) 3 . . 4_444 ?
Ga1 F1 Cs1 F2 115.3(4) . . . 6_544 ?
Ga1 F1 Cs1 F2 -66.9(5) 3 . . 6_544 ?
Ga1 F1 Cs1 F2 66.9(5) . . . 2_554 ?
Ga1 F1 Cs1 F2 -115.3(4) 3 . . 2_554 ?
Ga1 F1 Cs1 O2 -178.0(5) . . . 5_545 ?
Ga1 F1 Cs1 O2 -0.1(5) 3 . . 5_545 ?
Ga1 F1 Cs1 O2 -59.0(6) . . . 3_445 ?
Ga1 F1 Cs1 O2 118.8(4) 3 . . 3_445 ?
Ga1 F1 Cs1 O2 150.9(6) . . . 3 ?
Ga1 F1 Cs1 O2 -31.3(4) 3 . . 3 ?
